data_7050324
loop_
_publ_author_name
'Nirmalendu Ray Chaudhuri'
'Debajyoti Ghoshal'
'Tian-Huey Lu'
'Tapas Kumar Maji'
'Golam Mostafa'
'Joan Ribas'
E.Zangrando

_publ_section_title
;
Synthesis, crystal structure and magnetic behavior
of three polynuclear complexes, [Co(pyo)2(dca)2]n,
[Co3(ac)4(bpe)3(dca)2]n and [{Co(male)(H2O)2}(H2O)]n (pyo,
pyridine-N-oxide; dca, dicyanamide; ac, acetate; bpe,
1,2-bis-(4-pyridyl)ethane and male, maleate)
;
_journal_name_full 'New J.Chem.(Nouv.J.Chim.)'
_journal_year 2004
_chemical_formula_moiety 'C48 H48 Co3 N12 O8'
_chemical_formula_sum 'C48 H48 Co3 N12 O8'
_chemical_formula_weight 1097.77
_space_group_IT_number 14
_symmetry_cell_setting monoclinic
_symmetry_space_group_name_Hall '-P 2ybc'
_symmetry_space_group_name_H-M 'P 1 21/c 1'
_atom_sites_solution_hydrogens geom
_atom_sites_solution_primary direct
_atom_sites_solution_secondary difmap
_cell_angle_alpha 90.00
_cell_angle_beta 106.304(2)
_cell_angle_gamma 90.00
_cell_formula_units_Z 4
_cell_length_a 13.6306(12)
_cell_length_b 22.1417(19)
_cell_length_c 17.3317(15)
_cell_measurement_reflns_used all
_cell_measurement_temperature 293(2)
_cell_measurement_theta_max ?
_cell_measurement_theta_min ?
_cell_volume 5020.4(8)
_diffrn_ambient_temperature 293(2)
_diffrn_detector_area_resol_mean ?
_diffrn_measurement_device_type 'CCD area detector'
_diffrn_measurement_method 'phi and omega scans'
_diffrn_radiation_monochromator graphite
_diffrn_radiation_source 'sealed tube'
_diffrn_radiation_type MoK\a
_diffrn_radiation_wavelength 0.71073
_diffrn_reflns_av_R_equivalents 0.1009
_diffrn_reflns_av_sigmaI/netI 0.2030
_diffrn_reflns_limit_h_max 13
_diffrn_reflns_limit_h_min -18
_diffrn_reflns_limit_k_max 29
_diffrn_reflns_limit_k_min -29
_diffrn_reflns_limit_l_max 22
_diffrn_reflns_limit_l_min -23
_diffrn_reflns_number 32487
_diffrn_reflns_theta_max 28.31
_diffrn_reflns_theta_min 1.53
_diffrn_standards_decay_% ?
_diffrn_standards_interval_count ?
_diffrn_standards_interval_time ?
_diffrn_standards_number ?
_exptl_absorpt_coefficient_mu 1.044
_exptl_absorpt_correction_T_max 0.9658
_exptl_absorpt_correction_T_min 0.8356
_exptl_absorpt_correction_type empirical
_exptl_absorpt_process_details ?
_exptl_crystal_colour Pink
_exptl_crystal_density_diffrn 1.452
_exptl_crystal_density_meas ?
_exptl_crystal_density_method 'not measured'
_exptl_crystal_description Parallelopiped
_exptl_crystal_F_000 2260
_exptl_crystal_size_max 0.25
_exptl_crystal_size_mid 0.18
_exptl_crystal_size_min 0.08
_refine_ls_extinction_coef ?
_refine_ls_extinction_method none
_refine_ls_goodness_of_fit_ref 0.826
_refine_ls_hydrogen_treatment mixed
_refine_ls_matrix_type fullcycle
_refine_ls_number_parameters 676
_refine_ls_number_reflns 12137
_refine_ls_number_restraints 0
_refine_ls_restrained_S_all 0.826
_refine_ls_R_factor_all 0.2355
_refine_ls_R_factor_gt 0.0576
_refine_ls_shift/su_max 0.001
_refine_ls_shift/su_mean 0.000
_refine_ls_structure_factor_coef Fsqd
_refine_ls_weighting_details 'calc w=1/[\s^2^(Fo^2^)+(0.0201P)^2^+0.0000P] where P=(Fo^2^+2Fc^2^)/3'
_refine_ls_weighting_scheme calc
_refine_ls_wR_factor_gt 0.0603
_refine_ls_wR_factor_ref 0.0828
_reflns_number_gt 4195
_reflns_number_total 12137
_reflns_threshold_expression >2sigma(I)
_cod_depositor_comments
;
The following automatic conversions were performed:
'_symmetry_cell_setting' value 'Monoclinic' changed to 'monoclinic'
according to '/home/saulius/struct/CIF-dictionaries/cif_core.dic'
dictionary named 'cif_core.dic' version 2.4.1 from 2010-06-29.

Automatic conversion script
Id: cif_fix_enum 1527 2010-12-29 10:47:43Z saulius 
;
_cod_original_sg_symbol_H-M 'P 21/c'
_cod_database_code 7050324

loop_
_symmetry_equiv_pos_as_xyz
'x, y, z'
'-x, y+1/2, -z+1/2'
'-x, -y, -z'
'x, -y-1/2, z-1/2'

loop_
_atom_site_label
_atom_site_type_symbol
_atom_site_fract_x
_atom_site_fract_y
_atom_site_fract_z
_atom_site_U_iso_or_equiv
_atom_site_adp_type
_atom_site_occupancy
_atom_site_symmetry_multiplicity
_atom_site_calc_flag
_atom_site_refinement_flags
_atom_site_disorder_assembly
_atom_site_disorder_group
Co1 Co 0.76272(4) 0.23881(2) 0.86690(3) 0.03707(14) Uani 1 1 d . . .
Co2 Co 0.74643(4) 0.41529(2) 0.87490(3) 0.04390(16) Uani 1 1 d . . .
Co3 Co 0.76298(4) 0.06380(2) 0.86021(3) 0.04953(18) Uani 1 1 d . . .
O1 O 0.72253(19) 0.28670(12) 0.75891(14) 0.0502(7) Uani 1 1 d . . .
O2 O 0.69506(19) 0.38570(12) 0.76083(14) 0.0531(7) Uani 1 1 d . . .
O3 O 0.79422(17) 0.32325(10) 0.93050(14) 0.0458(7) Uani 1 1 d . . .
O4 O 0.81094(17) 0.40559(11) 1.00160(13) 0.0462(7) Uani 1 1 d . . .
O5 O 0.80469(19) 0.19282(12) 0.97644(14) 0.0513(7) Uani 1 1 d . . .
O6 O 0.81881(19) 0.09275(12) 0.97473(15) 0.0561(7) Uani 1 1 d . . .
O7 O 0.73047(17) 0.15546(10) 0.80166(14) 0.0457(7) Uani 1 1 d . . .
O8 O 0.69978(18) 0.07099(12) 0.73419(14) 0.0553(7) Uani 1 1 d . . .
N1 N 0.9173(2) 0.23325(14) 0.8598(2) 0.0539(9) Uani 1 1 d . . .
C1 C 0.9366(3) 0.22913(18) 0.7875(2) 0.0585(12) Uani 1 1 d . . .
H1 H 0.8819 0.2291 0.7412 0.070 Uiso 1 1 calc R . .
C2 C 1.0347(3) 0.22499(19) 0.7802(3) 0.0641(13) Uani 1 1 d . . .
H2 H 1.0452 0.2223 0.7296 0.077 Uiso 1 1 calc R . .
C3 C 1.1172(3) 0.2249(2) 0.8482(3) 0.0683(14) Uani 1 1 d . . .
C4 C 1.0981(3) 0.22900(19) 0.9219(3) 0.0725(13) Uani 1 1 d . . .
H4 H 1.1524 0.2289 0.9685 0.087 Uiso 1 1 calc R . .
C5 C 0.9985(3) 0.23332(19) 0.9276(3) 0.0659(13) Uani 1 1 d . . .
H5 H 0.9869 0.2363 0.9778 0.079 Uiso 1 1 calc R . .
C6 C 1.2257(3) 0.2232(2) 0.8390(3) 0.0916(17) Uani 1 1 d . . .
H6A H 1.2406 0.1813 0.8304 0.110 Uiso 1 1 calc R . .
H6B H 1.2238 0.2446 0.7898 0.110 Uiso 1 1 calc R . .
C7 C 0.3030(3) 0.2438(2) 0.8938(3) 0.0940(18) Uani 1 1 d . . .
H7A H 0.3073 0.2208 0.9423 0.113 Uiso 1 1 calc R . .
H7B H 0.2867 0.2850 0.9046 0.113 Uiso 1 1 calc R . .
N2 N 0.6091(2) 0.24307(13) 0.8724(2) 0.0490(9) Uani 1 1 d . . .
C8 C 0.5289(3) 0.23057(18) 0.8058(2) 0.0621(12) Uani 1 1 d . . .
H8 H 0.5418 0.2216 0.7572 0.075 Uiso 1 1 calc R . .
C9 C 0.4298(3) 0.23129(19) 0.8104(3) 0.0720(13) Uani 1 1 d . . .
H9 H 0.3765 0.2228 0.7648 0.086 Uiso 1 1 calc R . .
C10 C 0.4082(3) 0.2446(2) 0.8824(3) 0.0690(14) Uani 1 1 d . . .
C11 C 0.4894(3) 0.25685(17) 0.9489(3) 0.0612(13) Uani 1 1 d . . .
H11 H 0.4771 0.2656 0.9979 0.073 Uiso 1 1 calc R . .
C12 C 0.5881(3) 0.25627(16) 0.9436(2) 0.0533(11) Uani 1 1 d . . .
H12 H 0.6416 0.2650 0.9890 0.064 Uiso 1 1 calc R . .
N3 N 0.9004(2) 0.42413(15) 0.86314(19) 0.0569(9) Uani 1 1 d . . .
C13 C 0.9634(3) 0.46806(19) 0.9046(2) 0.0686(13) Uani 1 1 d . . .
H13 H 0.9394 0.4942 0.9372 0.082 Uiso 1 1 calc R . .
C14 C 1.0622(3) 0.47467(19) 0.8994(2) 0.0669(13) Uani 1 1 d . . .
H14 H 1.1035 0.5053 0.9280 0.080 Uiso 1 1 calc R . .
C15 C 1.1002(3) 0.43583(19) 0.8517(2) 0.0599(13) Uani 1 1 d . . .
C16 C 1.0354(3) 0.39106(18) 0.8094(2) 0.0634(13) Uani 1 1 d . . .
H16 H 1.0584 0.3645 0.7768 0.076 Uiso 1 1 calc R . .
C17 C 0.9370(3) 0.38589(19) 0.8157(2) 0.0638(13) Uani 1 1 d . . .
H17 H 0.8947 0.3557 0.7871 0.077 Uiso 1 1 calc R . .
C18 C 1.2081(3) 0.44210(19) 0.8453(3) 0.0689(13) Uani 1 1 d . . .
H18A H 1.2138 0.4196 0.7987 0.083 Uiso 1 1 calc R . .
H18B H 1.2207 0.4843 0.8364 0.083 Uiso 1 1 calc R . .
C19 C 0.2856(3) 0.4213(2) 0.9147(3) 0.0795(14) Uani 1 1 d . . .
H19A H 0.2655 0.3820 0.9298 0.095 Uiso 1 1 calc R . .
H19B H 0.2884 0.4487 0.9589 0.095 Uiso 1 1 calc R . .
N4 N 0.5927(2) 0.40859(15) 0.8898(2) 0.0637(10) Uani 1 1 d . . .
C20 C 0.5113(3) 0.39710(19) 0.8255(3) 0.0737(14) Uani 1 1 d . . .
H20 H 0.5223 0.3867 0.7766 0.088 Uiso 1 1 calc R . .
C21 C 0.4112(3) 0.4006(2) 0.8313(3) 0.0822(15) Uani 1 1 d . . .
H21 H 0.3564 0.3926 0.7865 0.099 Uiso 1 1 calc R . .
C22 C 0.3938(3) 0.4160(2) 0.9039(3) 0.0704(14) Uani 1 1 d . . .
C23 C 0.4771(3) 0.42650(18) 0.9694(3) 0.0677(14) Uani 1 1 d . . .
H23 H 0.4672 0.4357 1.0191 0.081 Uiso 1 1 calc R . .
C24 C 0.5743(3) 0.42346(17) 0.9613(3) 0.0666(13) Uani 1 1 d . . .
H24 H 0.6294 0.4317 1.0057 0.080 Uiso 1 1 calc R . .
N5 N 0.9181(3) 0.06261(15) 0.8480(2) 0.0665(11) Uani 1 1 d . . .
C25 C 0.9416(3) 0.07026(19) 0.7773(3) 0.0722(14) Uani 1 1 d . . .
H25 H 0.8902 0.0806 0.7314 0.087 Uiso 1 1 calc R . .
C26 C 1.0413(4) 0.06283(19) 0.7725(3) 0.0770(15) Uani 1 1 d . . .
H26 H 1.0557 0.0684 0.7236 0.092 Uiso 1 1 calc R . .
C27 C 1.1178(3) 0.0474(2) 0.8394(3) 0.0671(13) Uani 1 1 d . . .
C28 C 1.0940(3) 0.0392(2) 0.9110(3) 0.0875(17) Uani 1 1 d . . .
H28 H 1.1445 0.0281 0.9571 0.105 Uiso 1 1 calc R . .
C29 C 0.9950(4) 0.0477(2) 0.9136(3) 0.0805(15) Uani 1 1 d . . .
H29 H 0.9803 0.0431 0.9625 0.097 Uiso 1 1 calc R . .
C30 C 1.2249(3) 0.0395(2) 0.8315(3) 0.0755(14) Uani 1 1 d . . .
H30A H 1.2256 0.0035 0.7998 0.091 Uiso 1 1 calc R . .
H30B H 1.2397 0.0735 0.8014 0.091 Uiso 1 1 calc R . .
C31 C 0.3093(3) 0.03427(18) 0.9077(3) 0.0645(12) Uani 1 1 d . . .
H31A H 0.3060 -0.0052 0.9311 0.077 Uiso 1 1 calc R . .
H31B H 0.2993 0.0643 0.9455 0.077 Uiso 1 1 calc R . .
N6 N 0.6085(2) 0.05934(15) 0.8730(2) 0.0619(10) Uani 1 1 d . . .
C32 C 0.5782(3) 0.09126(18) 0.9295(3) 0.0639(12) Uani 1 1 d . . .
H32 H 0.6233 0.1190 0.9610 0.077 Uiso 1 1 calc R . .
C33 C 0.4832(3) 0.08391(18) 0.9417(3) 0.0642(13) Uani 1 1 d . . .
H33 H 0.4647 0.1065 0.9806 0.077 Uiso 1 1 calc R . .
C34 C 0.4162(3) 0.04285(19) 0.8957(3) 0.0608(12) Uani 1 1 d . . .
C35 C 0.4450(3) 0.00958(19) 0.8376(3) 0.0736(14) Uani 1 1 d . . .
H35 H 0.4005 -0.0185 0.8061 0.088 Uiso 1 1 calc R . .
C36 C 0.5410(3) 0.01889(19) 0.8274(3) 0.0701(13) Uani 1 1 d . . .
H36 H 0.5601 -0.0031 0.7882 0.084 Uiso 1 1 calc R . .
C37 C 0.6893(3) 0.3350(2) 0.7264(3) 0.0505(12) Uani 1 1 d . . .
C38 C 0.6344(3) 0.33481(17) 0.6385(2) 0.0758(14) Uani 1 1 d . . .
H38A H 0.6134 0.3752 0.6214 0.114 Uiso 1 1 calc R . .
H38B H 0.5754 0.3092 0.6289 0.114 Uiso 1 1 calc R . .
H38C H 0.6793 0.3200 0.6089 0.114 Uiso 1 1 calc R . .
C39 C 0.8251(3) 0.3504(2) 0.9971(2) 0.0431(10) Uani 1 1 d . . .
C40 C 0.8822(3) 0.31853(16) 1.0717(2) 0.0615(12) Uani 1 1 d . . .
H40A H 0.8976 0.3464 1.1159 0.092 Uiso 1 1 calc R . .
H40B H 0.9448 0.3026 1.0648 0.092 Uiso 1 1 calc R . .
H40C H 0.8413 0.2861 1.0825 0.092 Uiso 1 1 calc R . .
C41 C 0.8325(3) 0.1434(2) 1.0079(3) 0.0495(11) Uani 1 1 d . . .
C42 C 0.8888(3) 0.14230(17) 1.0948(2) 0.0778(14) Uani 1 1 d . . .
H42A H 0.9083 0.1015 1.1109 0.117 Uiso 1 1 calc R . .
H42B H 0.8457 0.1577 1.1255 0.117 Uiso 1 1 calc R . .
H42C H 0.9490 0.1669 1.1040 0.117 Uiso 1 1 calc R . .
C43 C 0.6971(3) 0.1282(2) 0.7356(3) 0.0488(11) Uani 1 1 d . . .
C44 C 0.6525(3) 0.16136(16) 0.6593(2) 0.0618(12) Uani 1 1 d . . .
H44A H 0.6560 0.2040 0.6696 0.093 Uiso 1 1 calc R . .
H44B H 0.5824 0.1496 0.6372 0.093 Uiso 1 1 calc R . .
H44C H 0.6902 0.1519 0.6217 0.093 Uiso 1 1 calc R . .
N7 N 0.7276(3) 0.50658(17) 0.8670(2) 0.0783(13) Uani 1 1 d . . .
C45 C 0.7162(5) 0.5527(3) 0.8659(3) 0.102(2) Uani 1 1 d . A .
N8 N 0.7239(5) 0.6151(2) 0.8622(3) 0.131(2) Uani 1 1 d . . .
C46 C 0.6607(9) 0.6581(4) 0.8823(5) 0.104(4) Uani 0.60 1 d P A 1
N9 N 0.6184(7) 0.6927(3) 0.9002(4) 0.114(3) Uani 0.60 1 d P A 1
C46A C 0.8116(18) 0.6471(8) 0.8827(10) 0.160(10) Uani 0.40 1 d P A 2
N9A N 0.8558(10) 0.6887(5) 0.8814(7) 0.109(4) Uani 0.40 1 d P A 2
N10 N 0.7737(3) -0.02812(17) 0.8751(3) 0.0807(13) Uani 1 1 d . . .
C47 C 0.7727(4) -0.0749(3) 0.8776(3) 0.0884(18) Uani 1 1 d . B .
N11 N 0.7576(4) -0.1355(2) 0.8787(3) 0.1197(17) Uani 1 1 d . . .
C48 C 0.8220(7) -0.1743(5) 0.8632(5) 0.094(3) Uani 0.60 1 d P B 3
N12 N 0.8700(6) -0.2161(3) 0.8623(5) 0.117(3) Uani 0.60 1 d P B 3
C48A C 0.6729(13) -0.1723(6) 0.8907(9) 0.107(5) Uani 0.40 1 d P B 4
N12A N 0.6070(9) -0.1886(5) 0.9047(8) 0.110(4) Uani 0.40 1 d P B 4
